data_7059178
loop_
_publ_author_name
'Yin, Wen-Yu'
'Weng, Yi-Gang'
'Jiang, Miao'
'Yu, Shuai-Kang'
'Zhu, Qin-Yu'
'Dai, Jie'

_publ_section_title
;
 (TMT--TTF)[Pb2.6/3\\square 0.4/3I2]3: a TTF-intercalated two-dimensional
 hybrid lead iodide: crystal structure and properties
;
_journal_issue 4
_journal_name_full 'New Journal of Chemistry'
_journal_page_first 1263
_journal_page_last 1268
_journal_paper_doi 10.1039/C9NJ04316K
_journal_volume 44
_journal_year 2020
_chemical_formula_sum 'C5 H6 I3 Pb1.3 S4'
_chemical_formula_weight 844.38
_space_group_crystal_system monoclinic
_space_group_IT_number 12
_space_group_name_Hall '-I 2y'
_space_group_name_H-M_alt 'I 1 2/m 1'
_atom_sites_solution_hydrogens geom
_audit_creation_method SHELXL-2016/6
_audit_update_record
;
2019-11-06 deposited with the CCDC.	2019-12-16 downloaded from the CCDC.
;
_cell_angle_alpha 90
_cell_angle_beta 119.0050(14)
_cell_angle_gamma 90
_cell_formula_units_Z 4
_cell_length_a 19.5549(14)
_cell_length_b 4.5007(2)
_cell_length_c 19.9119(9)
_cell_measurement_reflns_used 8864
_cell_measurement_temperature 120(2)
_cell_measurement_theta_max 27.6
_cell_measurement_theta_min 2.3
_cell_volume 1532.66(15)
_computing_cell_refinement 'Bruker ApexII'
_computing_data_collection 'Bruker ApexII'
_computing_data_reduction 'Bruker ApexII'
_computing_molecular_graphics 'SHELXL-2016/6 (Sheldrick, 2016)'
_computing_publication_material 'publCIF (Westrip, 2010)'
_computing_structure_refinement 'SHELXL-2016/6 (Sheldrick, 2016)'
_computing_structure_solution 'SHELXL-2016/6 (Sheldrick, 2016)'
_diffrn_ambient_temperature 120(2)
_diffrn_measured_fraction_theta_full 0.998
_diffrn_measured_fraction_theta_max 0.960
_diffrn_measurement_device_type 'Bruker Apex II'
_diffrn_measurement_method 'phi and omega scans'
_diffrn_radiation_type MoK\a
_diffrn_radiation_wavelength 0.71073
_diffrn_reflns_av_R_equivalents 0.0633
_diffrn_reflns_av_unetI/netI 0.0303
_diffrn_reflns_Laue_measured_fraction_full 0.998
_diffrn_reflns_Laue_measured_fraction_max 0.960
_diffrn_reflns_limit_h_max 25
_diffrn_reflns_limit_h_min -25
_diffrn_reflns_limit_k_max 5
_diffrn_reflns_limit_k_min -5
_diffrn_reflns_limit_l_max 25
_diffrn_reflns_limit_l_min -25
_diffrn_reflns_number 24096
_diffrn_reflns_point_group_measured_fraction_full 0.998
_diffrn_reflns_point_group_measured_fraction_max 0.960
_diffrn_reflns_theta_full 25.242
_diffrn_reflns_theta_max 28.064
_diffrn_reflns_theta_min 2.339
_exptl_absorpt_coefficient_mu 20.839
_exptl_absorpt_correction_T_max 0.124
_exptl_absorpt_correction_T_min 0.094
_exptl_absorpt_correction_type multi-scan
_exptl_crystal_colour black
_exptl_crystal_density_diffrn 3.659
_exptl_crystal_description SHEET
_exptl_crystal_F_000 1462
_exptl_crystal_size_max 0.200
_exptl_crystal_size_mid 0.100
_exptl_crystal_size_min 0.100
_refine_diff_density_max 1.651
_refine_diff_density_min -1.597
_refine_diff_density_rms 0.209
_refine_ls_extinction_method none
_refine_ls_goodness_of_fit_ref 1.080
_refine_ls_hydrogen_treatment constr
_refine_ls_matrix_type full
_refine_ls_number_parameters 106
_refine_ls_number_reflns 2003
_refine_ls_number_restraints 0
_refine_ls_restrained_S_all 1.080
_refine_ls_R_factor_all 0.0436
_refine_ls_R_factor_gt 0.0305
_refine_ls_shift/su_max 0.001
_refine_ls_shift/su_mean 0.000
_refine_ls_structure_factor_coef Fsqd
_refine_ls_weighting_details 'w=1/[\s^2^(Fo^2^)+(0.0175P)^2^+11.8398P] where P=(Fo^2^+2Fc^2^)/3'
_refine_ls_weighting_scheme calc
_refine_ls_wR_factor_gt 0.0544
_refine_ls_wR_factor_ref 0.0575
_reflns_Friedel_coverage 0.000
_reflns_number_gt 1692
_reflns_number_total 2003
_reflns_threshold_expression 'I > 2\s(I)'
_cod_data_source_file c9nj04316k2.cif
_cod_data_source_block 1
_cod_depositor_comments
;Adding full bibliography for 7059178.cif.

 Adding full bibliography for 7059178.cif.
;
_cod_original_cell_volume 1532.66(14)
_cod_original_sg_symbol_H-M 'I 2/m'
_cod_original_formula_sum 'C5 H6 I3 Pb1.30 S4'
_cod_database_code 7059178
_shelx_shelxl_version_number 2016/6
_shelx_space_group_comment
;
The symmetry employed for this shelxl refinement is uniquely defined
by the following loop, which should always be used as a source of
symmetry information in preference to the above space-group names.
They are only intended as comments.
;
_shelx_estimated_absorpt_t_min 0.103
_shelx_estimated_absorpt_t_max 0.230

loop_
_space_group_symop_operation_xyz
'x, y, z'
'-x, y, -z'
'x+1/2, y+1/2, z+1/2'
'-x+1/2, y+1/2, -z+1/2'
'-x, -y, -z'
'x, -y, z'
'-x+1/2, -y+1/2, -z+1/2'
'x+1/2, -y+1/2, z+1/2'

loop_
_atom_site_label
_atom_site_type_symbol
_atom_site_fract_x
_atom_site_fract_y
_atom_site_fract_z
_atom_site_U_iso_or_equiv
_atom_site_adp_type
_atom_site_occupancy
_atom_site_site_symmetry_order
_atom_site_calc_flag
_atom_site_refinement_flags_posn
_atom_site_refinement_flags_adp
_atom_site_refinement_flags_occupancy
_atom_site_disorder_assembly
_atom_site_disorder_group
Pb1 Pb 0.000000 0.000000 0.000000 0.02981(17) Uani 0.6 4 d S T P . .
Pb2 Pb -0.27706(2) 0.000000 -0.36894(2) 0.02786(10) Uani 1 2 d S T P . .
I1 I -0.08883(3) 0.500000 0.04050(3) 0.03037(14) Uani 1 2 d S T P . .
I2 I -0.13401(3) 0.000000 -0.18143(3) 0.02454(12) Uani 1 2 d S T P . .
I3 I -0.18312(3) 0.500000 -0.39826(3) 0.03098(14) Uani 1 2 d S T P . .
S1 S 0.00228(16) -0.2910(8) -0.39846(16) 0.0353(7) Uani 0.5 1 d . . P A -1
S2 S 0.10685(16) -0.2580(8) -0.46379(16) 0.0358(7) Uani 0.5 1 d . . P A -1
C1 C 0.0845(5) 0(150) -0.3483(5) 0.084(5) Uani 0.5 1 d . . P A -1
C2 C 0.1334(5) 0(150) -0.3780(5) 0.060(3) Uani 0.5 1 d . . P A -1
C3 C 0.0229(6) -0.407(2) -0.4715(6) 0.036(4) Uani 0.5 1 d . . P A -1
S3 S 0.10260(17) -0.1056(7) -0.26172(16) 0.0375(8) Uani 0.5 1 d . . P . .
S4 S 0.21741(16) 0.1476(8) -0.33573(16) 0.0370(7) Uani 0.5 1 d . . P . .
C4 C 0.0241(6) 0.000000 -0.2471(5) 0.050(3) Uani 1 2 d S T P A .
H4A H 0.023228 0.216814 -0.243050 0.075 Uiso 0.5 1 calc R U P . .
H4B H 0.030446 -0.090536 -0.199677 0.075 Uiso 0.5 1 calc R U P . .
H4C H -0.025196 -0.067531 -0.290582 0.075 Uiso 0.5 1 calc R U P . .
C5 C 0.2590(5) 0.000000 -0.3969(5) 0.068(4) Uani 1 2 d S T P A .
H5A H 0.270195 -0.212475 -0.386741 0.102 Uiso 0.5 1 calc R U P . .
H5B H 0.307427 0.106380 -0.384585 0.102 Uiso 0.5 1 calc R U P . .
H5C H 0.221056 0.029319 -0.451265 0.102 Uiso 0.5 1 calc R U P . .

loop_
_atom_site_aniso_label
_atom_site_aniso_U_11
_atom_site_aniso_U_22
_atom_site_aniso_U_33
_atom_site_aniso_U_23
_atom_site_aniso_U_13
_atom_site_aniso_U_12
Pb1 0.0201(3) 0.0437(5) 0.0229(4) 0.000 0.0084(3) 0.000
Pb2 0.03047(18) 0.02746(17) 0.03079(18) 0.000 0.01890(14) 0.000
I1 0.0260(3) 0.0384(3) 0.0241(3) 0.000 0.0101(2) 0.000
I2 0.0209(2) 0.0322(3) 0.0212(2) 0.000 0.0107(2) 0.000
I3 0.0316(3) 0.0313(3) 0.0414(3) 0.000 0.0266(3) 0.000
S1 0.0277(14) 0.055(2) 0.0293(15) -0.0095(14) 0.0189(12) -0.0027(14)
S2 0.0294(15) 0.056(2) 0.0271(14) -0.0075(14) 0.0177(12) 0.0000(15)
C1 0.019(5) 0.206(16) 0.026(5) 0(150) 0.009(4) 0(150)
C2 0.031(5) 0.130(11) 0.023(5) 0(150) 0.016(4) 0(150)
C3 0.027(6) 0.049(10) 0.040(6) 0.004(4) 0.023(5) 0.006(5)
S3 0.0341(15) 0.053(2) 0.0315(15) 0.0101(12) 0.0205(13) 0.0063(13)
S4 0.0290(15) 0.0544(18) 0.0298(15) -0.0044(14) 0.0160(13) -0.0074(14)
C4 0.050(6) 0.081(8) 0.039(5) 0.000 0.037(5) 0.000
C5 0.026(5) 0.147(12) 0.039(6) 0.000 0.022(5) 0.000

loop_
_atom_type_symbol
_atom_type_description
_atom_type_scat_dispersion_real
_atom_type_scat_dispersion_imag
_atom_type_scat_source
C C 0.0033 0.0016 'International Tables Vol C Tables 4.2.6.8 and 6.1.1.4'
H H 0.0000 0.0000 'International Tables Vol C Tables 4.2.6.8 and 6.1.1.4'
S S 0.1246 0.1234 'International Tables Vol C Tables 4.2.6.8 and 6.1.1.4'
I I -0.4742 1.8119 'International Tables Vol C Tables 4.2.6.8 and 6.1.1.4'
Pb Pb -3.3944 10.1111 'International Tables Vol C Tables 4.2.6.8 and 6.1.1.4'

loop_
_geom_angle_atom_site_label_1
_geom_angle_atom_site_label_2
_geom_angle_atom_site_label_3
_geom_angle
_geom_angle_site_symmetry_1
_geom_angle_site_symmetry_3
I1 Pb1 I1 89.789(13) . 5_565
I1 Pb1 I1 90.211(13) . 1_545
I1 Pb1 I1 180.000(17) 5_565 1_545
I1 Pb1 I1 180.0 . 5
I1 Pb1 I1 90.211(13) 5_565 5
I1 Pb1 I1 89.789(13) 1_545 5
I1 Pb1 I2 92.091(11) . .
I1 Pb1 I2 87.909(11) 5_565 .
I1 Pb1 I2 92.091(11) 1_545 .
I1 Pb1 I2 87.909(11) 5 .
I1 Pb1 I2 87.908(11) . 5
I1 Pb1 I2 92.092(11) 5_565 5
I1 Pb1 I2 87.908(11) 1_545 5
I1 Pb1 I2 92.092(11) 5 5
I2 Pb1 I2 180.0 . 5
I3 Pb2 I3 91.797(15) . 1_545
I3 Pb2 I1 93.043(14) . 7_454
I3 Pb2 I1 93.043(14) 1_545 7_454
I3 Pb2 I2 173.738(15) . 7_444
I3 Pb2 I2 90.571(9) 1_545 7_444
I1 Pb2 I2 92.620(13) 7_454 7_444
I3 Pb2 I2 90.570(9) . 7_454
I3 Pb2 I2 173.738(15) 1_545 7_454
I1 Pb2 I2 92.620(13) 7_454 7_454
I2 Pb2 I2 86.501(13) 7_444 7_454
I3 Pb2 I2 87.719(14) . .
I3 Pb2 I2 87.719(14) 1_545 .
I1 Pb2 I2 178.904(16) 7_454 .
I2 Pb2 I2 86.583(12) 7_444 .
I2 Pb2 I2 86.583(12) 7_454 .
Pb2 I1 Pb1 89.704(12) 7_454 1_565
Pb2 I1 Pb1 89.704(12) 7_454 .
Pb1 I1 Pb1 90.211(13) 1_565 .
Pb1 I2 Pb2 85.532(11) . 7_444
Pb1 I2 Pb2 85.532(11) . 7_454
Pb2 I2 Pb2 86.502(13) 7_444 7_454
Pb1 I2 Pb2 178.555(16) . .
Pb2 I2 Pb2 93.418(12) 7_444 .
Pb2 I2 Pb2 93.418(12) 7_454 .
Pb2 I3 Pb2 91.798(16) 1_565 .
C3 S1 C1 99(10) . .
C3 S2 C2 99(10) . .
C2 C1 S3 128(10) . .
C2 C1 S1 111(10) . .
S3 C1 S1 93(10) . .
C1 C2 S4 123(10) . .
C1 C2 S2 117(10) . .
S4 C2 S2 119(10) . .
S2 C3 S1 113.7(6) . .
S3 S3 C1 73(10) 6 .
S3 S3 C4 74.35(12) 6 .
C1 S3 C4 109(10) . .
S3 S3 H4A 105.86(17) 6 6
C1 S3 H4A 121(10) . 6
C4 S3 H4A 31.6(3) . 6
S4 S4 C2 65(10) 6 .
S4 S4 C5 69.35(14) 6 .
C2 S4 C5 100(10) . .
S4 S4 H5A 99.4(7) 6 6
C2 S4 H5A 120(10) . 6
C5 S4 H5A 30.8(14) . 6
S3 C4 H4A 109.5 . .
S3 C4 H4B 109.5 . .
H4A C4 H4B 109.5 . .
S3 C4 H4C 109.5 . .
H4A C4 H4C 109.5 . .
H4B C4 H4C 109.5 . .
S3 C4 H4A 78.24(13) . 6
H4A C4 H4A 169.4 . 6
H4B C4 H4A 60.3 . 6
H4C C4 H4A 73.5 . 6
S3 C4 H4B 123.9(5) . 6
H4A C4 H4B 60.3 . 6
H4B C4 H4B 49.1 . 6
H4C C4 H4B 126.2 . 6
H4A C4 H4B 109.5 6 6
S3 C4 H4C 120.0(11) . 6
H4A C4 H4C 73.5 . 6
H4B C4 H4C 126.2 . 6
H4C C4 H4C 36.1 . 6
H4A C4 H4C 109.5 6 6
H4B C4 H4C 109.5 6 6
S4 C5 H5A 109.5 . .
S4 C5 H5B 109.5 . .
H5A C5 H5B 109.5 . .
S4 C5 H5C 109.5 . .
H5A C5 H5C 109.5 . .
H5B C5 H5C 109.5 . .
S4 C5 H5A 69.21(15) . 6
H5A C5 H5A 154.7 . 6
H5B C5 H5A 51.7 . 6
H5C C5 H5A 94.0 . 6
S4 C5 H5B 132.7(4) . 6
H5A C5 H5B 51.7 . 6
H5B C5 H5B 58.5 . 6
H5C C5 H5B 117.7 . 6
H5A C5 H5B 109.5 6 6
S4 C5 H5C 115(4) . 6
H5A C5 H5C 94.0 . 6
H5B C5 H5C 117.7 . 6
H5C C5 H5C 15.5 . 6
H5A C5 H5C 109.5 6 6
H5B C5 H5C 109.5 6 6

loop_
_geom_bond_atom_site_label_1
_geom_bond_atom_site_label_2
_geom_bond_distance
_geom_bond_site_symmetry_2
Pb1 I1 3.1766(4) .
Pb1 I1 3.1766(4) 5_565
Pb1 I1 3.1766(4) 1_545
Pb1 I1 3.1766(4) 5
Pb1 I2 3.2768(5) .
Pb1 I2 3.2768(5) 5
Pb2 I3 3.1337(4) .
Pb2 I3 3.1338(4) 1_545
Pb2 I1 3.1400(6) 7_454
Pb2 I2 3.2843(4) 7_444
Pb2 I2 3.2843(4) 7_454
Pb2 I2 3.4113(6) .
S1 C3 1.766(11) .
S1 C1 2(10) .
S2 C3 1.710(11) .
S2 C2 2(10) .
C1 C2 1(3) .
C1 S3 2(10) .
C2 S4 2(10) .
S3 S3 0.950(6) 6
S3 C4 1.761(8) .
S3 H4A 1.832(9) 6
S4 S4 1.328(7) 6
S4 C5 1.884(9) .
S4 H5A 1.789(12) 6
C4 H4A 0.9800 .
C4 H4B 0.9800 .
C4 H4C 0.9800 .
C4 H4A 0.980(9) 6
C4 H4B 0.98(5) 6
C4 H4C 0.98(4) 6
C5 H5A 0.9800 .
C5 H5B 0.9800 .
C5 H5C 0.9800 .
C5 H5A 0.98(5) 6
C5 H5B 0.98(9) 6
C5 H5C 0.98(3) 6

loop_
_geom_torsion_atom_site_label_1
_geom_torsion_atom_site_label_2
_geom_torsion_atom_site_label_3
_geom_torsion_atom_site_label_4
_geom_torsion
_geom_torsion_site_symmetry_4
S3 C1 C2 S4 -51(100) .
S1 C1 C2 S4 -163(100) .
S3 C1 C2 S2 116(100) .
S1 C1 C2 S2 4(100) .
C2 S2 C3 S1 -4(100) .
C1 S1 C3 S2 6(100) .
C2 C1 S3 S3 104(100) 6
S1 C1 S3 S3 -136(100) 6
C2 C1 S3 C4 170(100) .
S1 C1 S3 C4 -70(100) .
C1 C2 S4 S4 107(100) 6
S2 C2 S4 S4 -60(100) 6
C1 C2 S4 C5 169(100) .
S2 C2 S4 C5 2(100) .
